data_4085020
loop_
_publ_author_name
'Fischer, Reinald'
'Bode, Stefan'
'K\"ohler, Mathias'
'Langer, Jens'
'G\"orls, Helmar'
'Hager, Martin D.'
'Schubert, Ulrich S.'
'Westerhausen, Matthias'

_publ_section_title
;
 Homoleptic Tris(\a,\w-alkanediyl)yttriates of the Type
 [{Li(dme)}3{Y(CH2-X-CH2)3}] (X = C2H4, C3H6, Si(CH3)2)
;
_journal_issue 1
_journal_name_full Organometallics
_journal_page_first 23
_journal_paper_doi 10.1021/om500686c
_journal_volume 34
_journal_year 2015
_chemical_formula_moiety 'C20 H40 Cl2 Li2 O4'
_chemical_formula_sum 'C20 H40 Cl2 Li2 O4'
_chemical_formula_weight 429.30
_space_group_IT_number 14
_symmetry_cell_setting monoclinic
_symmetry_space_group_name_Hall '-P 2ybc'
_symmetry_space_group_name_H-M 'P 1 21/c 1'
_atom_sites_solution_hydrogens difmap
_atom_sites_solution_primary direct
_atom_sites_solution_secondary difmap
_audit_creation_method SHELXL-97
_cell_angle_alpha 90.00
_cell_angle_beta 92.122(2)
_cell_angle_gamma 90.00
_cell_formula_units_Z 2
_cell_length_a 7.9359(1)
_cell_length_b 12.1367(3)
_cell_length_c 12.7334(3)
_cell_measurement_temperature 133(2)
_cell_volume 1225.58(4)
_computing_cell_refinement DENZO
_computing_data_collection COLLECT
_computing_data_reduction DENZO
_computing_molecular_graphics SHELXTL/PC
_computing_publication_material SHELXL-97
_computing_structure_refinement 'SHELXL-97 (Sheldrick, 2008)'
_computing_structure_solution 'SHELXS-97 (Sheldrick, 2008)'
_diffrn_ambient_temperature 133(2)
_diffrn_measured_fraction_theta_full 0.993
_diffrn_measured_fraction_theta_max 0.993
_diffrn_measurement_device_type KappaCCD
_diffrn_measurement_method 'phi- + omega-scan'
_diffrn_radiation_monochromator graphite
_diffrn_radiation_source 'fine-focus sealed tube'
_diffrn_radiation_type MoK\a
_diffrn_radiation_wavelength 0.71073
_diffrn_reflns_av_R_equivalents 0.0226
_diffrn_reflns_av_sigmaI/netI 0.0245
_diffrn_reflns_limit_h_max 10
_diffrn_reflns_limit_h_min -10
_diffrn_reflns_limit_k_max 12
_diffrn_reflns_limit_k_min -15
_diffrn_reflns_limit_l_max 16
_diffrn_reflns_limit_l_min -15
_diffrn_reflns_number 7357
_diffrn_reflns_theta_full 27.55
_diffrn_reflns_theta_max 27.55
_diffrn_reflns_theta_min 3.07
_exptl_absorpt_coefficient_mu 0.285
_exptl_absorpt_correction_type none
_exptl_crystal_colour colourless
_exptl_crystal_density_diffrn 1.163
_exptl_crystal_density_method 'not measured'
_exptl_crystal_description prism
_exptl_crystal_F_000 464
_exptl_crystal_size_max 0.064
_exptl_crystal_size_mid 0.058
_exptl_crystal_size_min 0.052
_refine_diff_density_max 1.090
_refine_diff_density_min -0.393
_refine_diff_density_rms 0.088
_refine_ls_extinction_coef 0.071(10)
_refine_ls_extinction_expression Fc^*^=kFc[1+0.001xFc^2^\l^3^/sin(2\q)]^-1/4^
_refine_ls_extinction_method SHELXL
_refine_ls_goodness_of_fit_ref 1.031
_refine_ls_hydrogen_treatment refall
_refine_ls_matrix_type full
_refine_ls_number_parameters 208
_refine_ls_number_reflns 2807
_refine_ls_number_restraints 0
_refine_ls_restrained_S_all 1.031
_refine_ls_R_factor_all 0.0678
_refine_ls_R_factor_gt 0.0617
_refine_ls_shift/su_max 0.003
_refine_ls_shift/su_mean 0.000
_refine_ls_structure_factor_coef Fsqd
_refine_ls_weighting_details 'calc w=1/[\s^2^(Fo^2^)+(0.1073P)^2^+1.6667P] where P=(Fo^2^+2Fc^2^)/3'
_refine_ls_weighting_scheme calc
_refine_ls_wR_factor_gt 0.1733
_refine_ls_wR_factor_ref 0.1809
_reflns_number_gt 2525
_reflns_number_total 2807
_reflns_threshold_expression >2sigma(I)
_cod_data_source_file om500686c_si_001.cif
_cod_data_source_block FO5204
_cod_depositor_comments 'Adding full bibliography for 4085018--4085020.cif.'
_cod_original_sg_symbol_H-M P2(1)/c
_cod_database_code 4085020

loop_
_symmetry_equiv_pos_as_xyz
'x, y, z'
'-x, y+1/2, -z+1/2'
'-x, -y, -z'
'x, -y-1/2, z-1/2'

loop_
_atom_site_label
_atom_site_type_symbol
_atom_site_fract_x
_atom_site_fract_y
_atom_site_fract_z
_atom_site_U_iso_or_equiv
_atom_site_adp_type
_atom_site_occupancy
_atom_site_symmetry_multiplicity
_atom_site_calc_flag
C1 C 0.5202(5) 0.3514(2) 0.2372(3) 0.0436(8) Uani 1 1 d
H1B H 0.503(5) 0.299(4) 0.303(4) 0.067(12) Uiso 1 1 d
H1A H 0.577(4) 0.320(3) 0.170(3) 0.040(9) Uiso 1 1 d
Li1 Li 0.6321(6) 0.4595(4) 0.4327(4) 0.0380(10) Uani 1 1 d
Cl1 Cl 0.42900(6) 0.35444(4) 0.52137(4) 0.0216(2) Uani 1 1 d
O1 O 0.6105(3) 0.44501(18) 0.27970(16) 0.0437(5) Uani 1 1 d
O2 O 0.8553(3) 0.39607(19) 0.46284(16) 0.0399(5) Uani 1 1 d
C2 C 0.3448(4) 0.3813(3) 0.2013(3) 0.0452(7) Uani 1 1 d
H2B H 0.286(4) 0.313(3) 0.165(3) 0.042(9) Uiso 1 1 d
H2A H 0.287(5) 0.424(4) 0.272(3) 0.063(12) Uiso 1 1 d
C3 C 0.3483(5) 0.4719(3) 0.1206(3) 0.0507(8) Uani 1 1 d
H3B H 0.411(5) 0.444(3) 0.056(3) 0.047(10) Uiso 1 1 d
H3A H 0.216(7) 0.491(4) 0.105(4) 0.084(15) Uiso 1 1 d
C4 C 0.4504(5) 0.5687(3) 0.1646(3) 0.0504(8) Uani 1 1 d
H4B H 0.372(6) 0.592(4) 0.235(4) 0.069(13) Uiso 1 1 d
H4A H 0.466(8) 0.629(5) 0.108(5) 0.101(19) Uiso 1 1 d
C5 C 0.6218(4) 0.5317(3) 0.2037(2) 0.0445(7) Uani 1 1 d
H5B H 0.686(5) 0.599(3) 0.248(3) 0.044(9) Uiso 1 1 d
H5A H 0.684(5) 0.499(3) 0.135(3) 0.056(11) Uiso 1 1 d
C6 C 0.8985(4) 0.3392(3) 0.5593(2) 0.0414(7) Uani 1 1 d
H6B H 1.037(5) 0.367(3) 0.586(3) 0.047(10) Uiso 1 1 d
H6A H 0.800(5) 0.361(3) 0.610(3) 0.043(10) Uiso 1 1 d
C7 C 0.8997(4) 0.2148(3) 0.5416(3) 0.0432(7) Uani 1 1 d
H7B H 0.939(6) 0.184(4) 0.618(4) 0.076(14) Uiso 1 1 d
H7A H 0.775(5) 0.186(3) 0.515(3) 0.046(9) Uiso 1 1 d
C8 C 1.0220(4) 0.1853(3) 0.4572(3) 0.0432(7) Uani 1 1 d
H8B H 1.014(6) 0.094(4) 0.449(4) 0.077(14) Uiso 1 1 d
H8A H 1.147(5) 0.202(4) 0.491(3) 0.062(12) Uiso 1 1 d
C9 C 0.9816(4) 0.2525(3) 0.3581(2) 0.0403(7) Uani 1 1 d
H9B H 1.075(5) 0.241(3) 0.299(3) 0.045(9) Uiso 1 1 d
H9A H 0.870(6) 0.220(4) 0.327(3) 0.063(12) Uiso 1 1 d
C10 C 0.9772(4) 0.3745(3) 0.3852(2) 0.0381(6) Uani 1 1 d
H10B H 0.937(5) 0.428(3) 0.316(3) 0.048(10) Uiso 1 1 d
H10A H 1.099(4) 0.400(3) 0.417(3) 0.035(8) Uiso 1 1 d

loop_
_atom_site_aniso_label
_atom_site_aniso_U_11
_atom_site_aniso_U_22
_atom_site_aniso_U_33
_atom_site_aniso_U_23
_atom_site_aniso_U_13
_atom_site_aniso_U_12
C1 0.066(2) 0.0287(15) 0.0360(16) -0.0006(11) -0.0007(14) 0.0020(12)
Li1 0.035(2) 0.041(3) 0.039(2) 0.003(2) -0.0003(19) 0.0022(19)
Cl1 0.0194(3) 0.0200(3) 0.0254(3) 0.00342(18) 0.0023(2) -0.00179(17)
O1 0.0519(13) 0.0434(12) 0.0354(11) 0.0027(9) -0.0061(9) -0.0009(10)
O2 0.0353(10) 0.0473(12) 0.0371(11) 0.0044(9) 0.0028(8) 0.0089(9)
C2 0.0480(17) 0.0427(17) 0.0456(17) -0.0068(14) 0.0105(14) -0.0114(14)
C3 0.0501(19) 0.0477(18) 0.053(2) 0.0001(15) -0.0150(15) 0.0051(15)
C4 0.071(2) 0.0315(15) 0.0477(18) 0.0051(13) -0.0085(16) 0.0004(15)
C5 0.0519(18) 0.0452(17) 0.0363(15) 0.0014(13) 0.0030(13) -0.0153(14)
C6 0.0409(16) 0.0492(18) 0.0340(15) 0.0012(13) -0.0013(12) 0.0056(13)
C7 0.0421(16) 0.0486(18) 0.0388(15) 0.0075(13) -0.0002(12) -0.0051(13)
C8 0.0393(15) 0.0359(16) 0.0543(18) -0.0004(14) 0.0000(13) -0.0009(12)
C9 0.0370(15) 0.0440(17) 0.0403(15) -0.0051(13) 0.0062(12) -0.0024(12)
C10 0.0331(14) 0.0416(15) 0.0398(15) 0.0026(12) 0.0049(12) 0.0023(11)

loop_
_atom_type_symbol
_atom_type_description
_atom_type_scat_dispersion_real
_atom_type_scat_dispersion_imag
_atom_type_scat_source
C C 0.0033 0.0016 'International Tables Vol C Tables 4.2.6.8 and 6.1.1.4'
H H 0.0000 0.0000 'International Tables Vol C Tables 4.2.6.8 and 6.1.1.4'
Li Li -0.0003 0.0001 'International Tables Vol C Tables 4.2.6.8 and 6.1.1.4'
O O 0.0106 0.0060 'International Tables Vol C Tables 4.2.6.8 and 6.1.1.4'
Cl Cl 0.1484 0.1585 'International Tables Vol C Tables 4.2.6.8 and 6.1.1.4'

loop_
_geom_angle_atom_site_label_1
_geom_angle_atom_site_label_2
_geom_angle_atom_site_label_3
_geom_angle
_geom_angle_site_symmetry_1
_geom_angle_site_symmetry_3
O1 C1 C2 111.7(3) . .
O1 C1 H1B 104(2) . .
C2 C1 H1B 104(2) . .
O1 C1 H1A 111(2) . .
C2 C1 H1A 105.2(19) . .
H1B C1 H1A 120(3) . .
O2 Li1 O1 101.9(2) . .
O2 Li1 Cl1 108.7(2) . .
O1 Li1 Cl1 112.9(2) . .
O2 Li1 Cl1 121.0(2) . 3_666
O1 Li1 Cl1 108.5(2) . 3_666
Cl1 Li1 Cl1 104.11(19) . 3_666
O2 Li1 Li1 132.8(3) . 3_666
O1 Li1 Li1 125.1(3) . 3_666
Cl1 Li1 Li1 52.26(16) . 3_666
Cl1 Li1 Li1 51.85(16) 3_666 3_666
Li1 Cl1 Li1 75.89(19) . 3_666
C5 O1 C1 111.6(2) . .
C5 O1 Li1 126.9(2) . .
C1 O1 Li1 118.0(2) . .
C10 O2 C6 110.9(2) . .
C10 O2 Li1 124.5(2) . .
C6 O2 Li1 122.8(2) . .
C1 C2 C3 110.2(3) . .
C1 C2 H2B 110(2) . .
C3 C2 H2B 107(2) . .
C1 C2 H2A 105(2) . .
C3 C2 H2A 103(2) . .
H2B C2 H2A 121(3) . .
C2 C3 C4 109.7(3) . .
C2 C3 H3B 109(2) . .
C4 C3 H3B 106(2) . .
C2 C3 H3A 104(3) . .
C4 C3 H3A 114(3) . .
H3B C3 H3A 114(3) . .
C5 C4 C3 110.8(3) . .
C5 C4 H4B 109(2) . .
C3 C4 H4B 101(2) . .
C5 C4 H4A 108(3) . .
C3 C4 H4A 111(3) . .
H4B C4 H4A 117(4) . .
O1 C5 C4 111.4(3) . .
O1 C5 H5B 104.0(19) . .
C4 C5 H5B 109.9(19) . .
O1 C5 H5A 108(2) . .
C4 C5 H5A 106(2) . .
H5B C5 H5A 117(3) . .
O2 C6 C7 110.5(3) . .
O2 C6 H6B 107.2(19) . .
C7 C6 H6B 108.2(18) . .
O2 C6 H6A 104.3(19) . .
C7 C6 H6A 110.1(19) . .
H6B C6 H6A 116(3) . .
C8 C7 C6 110.3(3) . .
C8 C7 H7B 113(3) . .
C6 C7 H7B 102(3) . .
C8 C7 H7A 107.4(19) . .
C6 C7 H7A 111(2) . .
H7B C7 H7A 113(3) . .
C7 C8 C9 109.8(3) . .
C7 C8 H8B 105(2) . .
C9 C8 H8B 117(3) . .
C7 C8 H8A 106(2) . .
C9 C8 H8A 113(2) . .
H8B C8 H8A 106(3) . .
C10 C9 C8 109.8(3) . .
C10 C9 H9B 107.6(19) . .
C8 C9 H9B 112.4(19) . .
C10 C9 H9A 116(2) . .
C8 C9 H9A 105(2) . .
H9B C9 H9A 106(3) . .
O2 C10 C9 110.8(2) . .
O2 C10 H10B 104.8(19) . .
C9 C10 H10B 113.0(19) . .
O2 C10 H10A 107.7(18) . .
C9 C10 H10A 109.6(19) . .
H10B C10 H10A 111(3) . .

loop_
_geom_bond_atom_site_label_1
_geom_bond_atom_site_label_2
_geom_bond_distance
_geom_bond_site_symmetry_2
C1 O1 1.438(4) .
C1 C2 1.493(5) .
C1 H1B 1.07(5) .
C1 H1A 1.05(4) .
Li1 O2 1.956(5) .
Li1 O1 1.957(5) .
Li1 Cl1 2.374(5) .
Li1 Cl1 2.387(5) 3_666
Li1 Li1 2.928(10) 3_666
Cl1 Li1 2.387(5) 3_666
O1 C5 1.434(4) .
O2 C10 1.432(3) .
O2 C6 1.439(4) .
C2 C3 1.506(5) .
C2 H2B 1.05(4) .
C2 H2A 1.15(4) .
C3 C4 1.522(5) .
C3 H3B 1.03(4) .
C3 H3A 1.09(5) .
C4 C5 1.500(5) .
C4 H4B 1.15(5) .
C4 H4A 1.04(6) .
C5 H5B 1.11(4) .
C5 H5A 1.09(4) .
C6 C7 1.527(5) .
C6 H6B 1.19(4) .
C6 H6A 1.07(4) .
C7 C8 1.517(5) .
C7 H7B 1.08(5) .
C7 H7A 1.09(4) .
C8 C9 1.527(5) .
C8 H8B 1.11(5) .
C8 H8A 1.08(4) .
C9 C10 1.521(4) .
C9 H9B 1.08(4) .
C9 H9A 1.03(4) .
C10 H10B 1.13(4) .
C10 H10A 1.08(3) .
